data_7218611
loop_
_publ_author_name
'Spirkl, Sebastian'
'Grzywa, Maciej'
'Zehe, Christoph S.'
'Senker, J\"urgen'
'Demeshko, Serhiy'
'Meyer, Franc'
'Riegg, Stefan'
'Volkmer, Dirk'

_publ_section_title
;
 Fe/Ga-CFA-6-- metal organic frameworks featuring trivalent metal centers
 and the 4,4&#x2032;-bipyrazolyl ligand
;
_journal_issue 2
_journal_name_full CrystEngComm
_journal_page_first 313
_journal_paper_doi 10.1039/C4CE01583E
_journal_volume 17
_journal_year 2015
_chemical_formula_moiety 'C6 H5 Fe N4 O, 0.6(C4H9NO)'
_chemical_formula_sum 'C8.4 H10.4 Fe N4.6 O1.6'
_chemical_formula_weight 257.26
_chemical_name_systematic
; 
 ? 
;
_space_group_IT_number 74
_symmetry_cell_setting orthorhombic
_symmetry_space_group_name_Hall '-I 2b 2'
_symmetry_space_group_name_H-M 'I m m a'
_atom_sites_solution_hydrogens geom
_atom_sites_solution_primary direct
_atom_sites_solution_secondary difmap
_audit_creation_method SHELXL-97
_cell_angle_alpha 90.00
_cell_angle_beta 90.00
_cell_angle_gamma 90.00
_cell_formula_units_Z 4
_cell_length_a 14.8424(19)
_cell_length_b 6.6238(9)
_cell_length_c 11.7467(18)
_cell_measurement_reflns_used 692
_cell_measurement_temperature 100(2)
_cell_measurement_theta_max 22.69
_cell_measurement_theta_min 3.47
_cell_volume 1154.9(3)
_computing_cell_refinement 'Bruker SAINT'
_computing_data_collection 'Bruker APEX2'
_computing_data_reduction 'Bruker SAINT'
_computing_molecular_graphics Mercury
_computing_publication_material Word
_computing_structure_refinement 'SHELXL-97 (Sheldrick, 1997)'
_computing_structure_solution 'SHELXS-97 (Sheldrick, 1990)'
_diffrn_ambient_temperature 100(2)
_diffrn_measured_fraction_theta_full 0.993
_diffrn_measured_fraction_theta_max 0.993
_diffrn_measurement_device_type 'Bruker D8 Venture'
_diffrn_measurement_method '\f and \w scans'
_diffrn_radiation_monochromator graphite
_diffrn_radiation_source 'fine-focus sealed tube'
_diffrn_radiation_type MoK\a
_diffrn_radiation_wavelength 0.71073
_diffrn_reflns_av_R_equivalents 0.1086
_diffrn_reflns_av_sigmaI/netI 0.0689
_diffrn_reflns_limit_h_max 18
_diffrn_reflns_limit_h_min -16
_diffrn_reflns_limit_k_max 8
_diffrn_reflns_limit_k_min -8
_diffrn_reflns_limit_l_max 14
_diffrn_reflns_limit_l_min -14
_diffrn_reflns_number 4549
_diffrn_reflns_theta_full 26.38
_diffrn_reflns_theta_max 26.38
_diffrn_reflns_theta_min 2.74
_exptl_absorpt_coefficient_mu 1.294
_exptl_absorpt_correction_T_max 0.7454
_exptl_absorpt_correction_T_min 0.6132
_exptl_absorpt_correction_type multi-scan
_exptl_absorpt_process_details 'SADABS V2012/1 (Bruker AXS Inc.)'
_exptl_crystal_colour black
_exptl_crystal_density_diffrn 1.480
_exptl_crystal_density_method 'not measured'
_exptl_crystal_description block-shaped
_exptl_crystal_F_000 527
_exptl_crystal_preparation 'Magnetic properties'
_exptl_crystal_size_max 0.038
_exptl_crystal_size_mid 0.021
_exptl_crystal_size_min 0.020
_platon_squeeze_details
;
The unit cell contains 2.4 DMAc solvent molecules 
which have been treated as a difufuse contribution 
to the overal scattering without specific atom 
positions by SQUEEZE/PLATON.
;
_refine_diff_density_max 0.599
_refine_diff_density_min -0.592
_refine_diff_density_rms 0.108
_refine_ls_extinction_method none
_refine_ls_goodness_of_fit_ref 1.040
_refine_ls_hydrogen_treatment constr
_refine_ls_matrix_type full
_refine_ls_number_parameters 33
_refine_ls_number_reflns 670
_refine_ls_number_restraints 0
_refine_ls_restrained_S_all 1.040
_refine_ls_R_factor_all 0.0774
_refine_ls_R_factor_gt 0.0475
_refine_ls_shift/su_max 0.000
_refine_ls_shift/su_mean 0.000
_refine_ls_structure_factor_coef Fsqd
_refine_ls_weighting_details 'calc w=1/[\s^2^(Fo^2^)+(0.0665P)^2^+0.0000P] where P=(Fo^2^+2Fc^2^)/3'
_refine_ls_weighting_scheme calc
_refine_ls_wR_factor_gt 0.1077
_refine_ls_wR_factor_ref 0.1165
_reflns_number_gt 512
_reflns_number_total 670
_reflns_threshold_expression >2sigma(I)
_cod_data_source_file c4ce01583e2.cif
_cod_data_source_block Fe-CFA-6
_cod_depositor_comments 'Adding full bibliography for 7218611--7218612.cif.'
_cod_original_formula_sum 'C8.40 H10.40 Fe N4.60 O1.60'
_cod_database_code 7218611

loop_
_symmetry_equiv_pos_as_xyz
'x, y, z'
'x, -y, -z'
'-x, y+1/2, -z'
'-x, -y+1/2, z'
'x+1/2, y+1/2, z+1/2'
'x+1/2, -y+1/2, -z+1/2'
'-x+1/2, y+1, -z+1/2'
'-x+1/2, -y+1, z+1/2'
'-x, -y, -z'
'-x, y, z'
'x, -y-1/2, z'
'x, y-1/2, -z'
'-x+1/2, -y+1/2, -z+1/2'
'-x+1/2, y+1/2, z+1/2'
'x+1/2, -y, z+1/2'
'x+1/2, y, -z+1/2'

loop_
_atom_site_label
_atom_site_type_symbol
_atom_site_fract_x
_atom_site_fract_y
_atom_site_fract_z
_atom_site_U_iso_or_equiv
_atom_site_adp_type
_atom_site_occupancy
_atom_site_symmetry_multiplicity
_atom_site_calc_flag
_atom_site_refinement_flags
Fe1 Fe 0.5000 0.5000 0.5000 0.0054(3) Uani 1 4 d S
C1 C 0.6652(2) 0.5855(6) 0.6651(3) 0.0155(8) Uani 1 1 d .
H1 H 0.6794 0.4481 0.6797 0.019 Uiso 1 1 calc R
C2 C 0.7118(4) 0.7500 0.7114(4) 0.0152(12) Uani 1 2 d S
N1 N 0.59844(19) 0.6469(4) 0.5982(2) 0.0106(6) Uani 1 1 d .
O1 O 0.5000 0.2500 0.5929(4) 0.0109(11) Uani 1 4 d S
H1A H 0.5000 0.2500 0.6738 0.013 Uiso 1 4 calc SR

loop_
_atom_site_aniso_label
_atom_site_aniso_U_11
_atom_site_aniso_U_22
_atom_site_aniso_U_33
_atom_site_aniso_U_23
_atom_site_aniso_U_13
_atom_site_aniso_U_12
Fe1 0.0030(5) 0.0062(5) 0.0070(5) -0.0013(5) 0.000 0.000
C1 0.014(2) 0.0091(17) 0.023(2) 0.0013(16) -0.0098(16) 0.0024(16)
C2 0.018(3) 0.008(2) 0.020(3) 0.000 -0.009(2) 0.000
N1 0.0095(15) 0.0072(13) 0.0150(15) -0.0016(12) -0.0041(12) -0.0002(12)
O1 0.016(3) 0.006(2) 0.011(2) 0.000 0.000 0.000

loop_
_atom_type_symbol
_atom_type_description
_atom_type_scat_dispersion_real
_atom_type_scat_dispersion_imag
_atom_type_scat_source
C C 0.0033 0.0016 'International Tables Vol C Tables 4.2.6.8 and 6.1.1.4'
N N 0.0061 0.0033 'International Tables Vol C Tables 4.2.6.8 and 6.1.1.4'
O O 0.0106 0.0060 'International Tables Vol C Tables 4.2.6.8 and 6.1.1.4'
Fe Fe 0.3463 0.8444 'International Tables Vol C Tables 4.2.6.8 and 6.1.1.4'
H H 0.0000 0.0000 'International Tables Vol C Tables 4.2.6.8 and 6.1.1.4'

loop_
_geom_angle_atom_site_label_1
_geom_angle_atom_site_label_2
_geom_angle_atom_site_label_3
_geom_angle
_geom_angle_site_symmetry_1
_geom_angle_site_symmetry_3
O1 Fe1 O1 180.0 . 9_666
O1 Fe1 N1 85.15(11) . 9_666
O1 Fe1 N1 94.84(11) 9_666 9_666
O1 Fe1 N1 94.85(11) . 10_655
O1 Fe1 N1 85.16(11) 9_666 10_655
N1 Fe1 N1 91.85(16) 9_666 10_655
O1 Fe1 N1 85.15(11) . 2_566
O1 Fe1 N1 94.84(11) 9_666 2_566
N1 Fe1 N1 88.15(15) 9_666 2_566
N1 Fe1 N1 180.0 10_655 2_566
O1 Fe1 N1 94.85(11) . .
O1 Fe1 N1 85.16(11) 9_666 .
N1 Fe1 N1 180.0 9_666 .
N1 Fe1 N1 88.16(16) 10_655 .
N1 Fe1 N1 91.84(16) 2_566 .
N1 C1 C2 111.1(3) . .
N1 C1 H1 124.5 . .
C2 C1 H1 124.5 . .
C1 C2 C1 102.2(4) 11_575 .
C1 C2 C2 128.9(2) 11_575 13_666
C1 C2 C2 128.9(2) . 13_666
C1 N1 N1 107.8(2) . 11_575
C1 N1 Fe1 134.6(3) . .
N1 N1 Fe1 117.59(8) 11_575 .
Fe1 O1 Fe1 113.2(2) 3_646 .
Fe1 O1 H1A 123.4 3_646 .
Fe1 O1 H1A 123.4 . .

loop_
_geom_bond_atom_site_label_1
_geom_bond_atom_site_label_2
_geom_bond_distance
_geom_bond_site_symmetry_2
Fe1 O1 1.983(3) .
Fe1 O1 1.983(3) 9_666
Fe1 N1 2.100(3) 9_666
Fe1 N1 2.100(3) 10_655
Fe1 N1 2.100(3) 2_566
Fe1 N1 2.100(3) .
C1 N1 1.328(4) .
C1 C2 1.401(5) .
C1 H1 0.9500 .
C2 C1 1.401(5) 11_575
C2 C2 1.452(10) 13_666
N1 N1 1.366(6) 11_575
O1 Fe1 1.983(3) 3_646
O1 H1A 0.9500 .

loop_
_platon_squeeze_void_nr
_platon_squeeze_void_average_x
_platon_squeeze_void_average_y
_platon_squeeze_void_average_z
_platon_squeeze_void_volume
_platon_squeeze_void_count_electrons
_platon_squeeze_void_content
1 0.500 -0.032 0.000 266 57 ' '
2 0.000 -0.027 0.500 266 57 ' '
